data_4349715
loop_
_publ_author_name
'D\'eniz, Mariadel'
'Pas\'an, Jorge'
'Rasines, Beatriz'
'Lorenzo-Luis, Pablo'
'Lahoz, Fernando'
'Vera-Gonzales, Corina'
'Julve, Miguel'
'Ruiz-P\'erez, Catalina'

_publ_section_title
;
 Cadmium(ii) coordination polymers based on substituted malonic acid:
 synthesis, characterization and photoluminescence properties
;
_journal_issue 8
_journal_name_full 'Inorganic Chemistry Frontiers'
_journal_page_first 1384
_journal_paper_doi 10.1039/C7QI00212B
_journal_volume 4
_journal_year 2017
_chemical_formula_sum 'C10 H10 Cd O5'
_chemical_formula_weight 322.58
_space_group_crystal_system orthorhombic
_space_group_IT_number 61
_space_group_name_Hall '-P 2ac 2ab'
_space_group_name_H-M_alt 'P b c a'
_atom_sites_solution_hydrogens mixed
_audit_creation_method SHELXL-2013
_audit_update_record
;
2017-04-20 deposited with the CCDC.
2017-06-19 downloaded from the CCDC.
;
_cell_angle_alpha 90
_cell_angle_beta 90
_cell_angle_gamma 90
_cell_formula_units_Z 8
_cell_length_a 9.39660(10)
_cell_length_b 7.88530(10)
_cell_length_c 29.8510(4)
_cell_measurement_reflns_used 10739
_cell_measurement_temperature 293(2)
_cell_measurement_theta_max 29.9690
_cell_measurement_theta_min 2.5500
_cell_volume 2211.81(5)
_computing_cell_refinement 'CrysAlisPro 1.171.38.43 (Rigaku OD, 2015)'
_computing_data_collection 'CrysAlisPro 1.171.38.43 (Rigaku OD, 2015)'
_computing_data_reduction 'CrysAlisPro 1.171.38.43 (Rigaku OD, 2015)'
_computing_structure_refinement 'SHELXL-2013 (Sheldrick, 2013)'
_computing_structure_solution 'SHELXS-2013 (Sheldrick, 2013)'
_diffrn_ambient_temperature 293(2)
_diffrn_detector 'CCD plate'
_diffrn_detector_area_resol_mean 16.2536
_diffrn_detector_type EosS2
_diffrn_measured_fraction_theta_full 1.000
_diffrn_measured_fraction_theta_max 0.951
_diffrn_measurement_device 'four-circle diffractometer'
_diffrn_measurement_device_type 'SuperNova, Dualflex, EosS2'
_diffrn_measurement_method '\w scans'
_diffrn_radiation_monochromator graphite
_diffrn_radiation_probe x-ray
_diffrn_radiation_type 'Mo K\a'
_diffrn_radiation_wavelength 0.71073
_diffrn_reflns_av_R_equivalents 0.0243
_diffrn_reflns_av_unetI/netI 0.0191
_diffrn_reflns_Laue_measured_fraction_full 1.000
_diffrn_reflns_Laue_measured_fraction_max 0.951
_diffrn_reflns_limit_h_max 12
_diffrn_reflns_limit_h_min -13
_diffrn_reflns_limit_k_max 11
_diffrn_reflns_limit_k_min -10
_diffrn_reflns_limit_l_max 40
_diffrn_reflns_limit_l_min -41
_diffrn_reflns_number 21771
_diffrn_reflns_point_group_measured_fraction_full 1.000
_diffrn_reflns_point_group_measured_fraction_max 0.951
_diffrn_reflns_theta_full 25.242
_diffrn_reflns_theta_max 30.094
_diffrn_reflns_theta_min 2.561
_diffrn_source 'fine-focus sealed X-ray tube'
_diffrn_source_type 'Enhance (Mo) X-ray Source'
_exptl_absorpt_coefficient_mu 1.976
_exptl_absorpt_correction_T_max 0.824
_exptl_absorpt_correction_T_min 0.649
_exptl_absorpt_correction_type gaussian
_exptl_absorpt_process_details
;
CrysAlisPro 1.171.38.43 (Rigaku Oxford Diffraction, 2015)
Numerical absorption correction based on gaussian integration over
			a multifaceted crystal model
Empirical absorption correction using spherical harmonics,
 implemented in SCALE3 ABSPACK scaling algorithm.
;
_exptl_crystal_colour colourless
_exptl_crystal_density_diffrn 1.937
_exptl_crystal_description prism
_exptl_crystal_F_000 1264
_exptl_crystal_size_max 0.330
_exptl_crystal_size_mid 0.232
_exptl_crystal_size_min 0.125
_refine_diff_density_max 0.995
_refine_diff_density_min -0.837
_refine_diff_density_rms 0.094
_refine_ls_extinction_method none
_refine_ls_goodness_of_fit_ref 1.393
_refine_ls_hydrogen_treatment mixed
_refine_ls_matrix_type full
_refine_ls_number_parameters 153
_refine_ls_number_reflns 3090
_refine_ls_number_restraints 2
_refine_ls_restrained_S_all 1.393
_refine_ls_R_factor_all 0.0426
_refine_ls_R_factor_gt 0.0363
_refine_ls_shift/su_max 0.001
_refine_ls_shift/su_mean 0.000
_refine_ls_structure_factor_coef Fsqd
_refine_ls_weighting_details 'w=1/[\s^2^(Fo^2^)+5.1413P] where P=(Fo^2^+2Fc^2^)/3'
_refine_ls_weighting_scheme calc
_refine_ls_wR_factor_gt 0.0616
_refine_ls_wR_factor_ref 0.0633
_reflns_Friedel_coverage 0.000
_reflns_number_gt 2715
_reflns_number_total 3090
_reflns_threshold_expression 'I > 2\s(I)'
_cod_data_source_file c7qi00212b2.cif
_cod_data_source_block Bzmal_Cd
_cod_database_code 4349715
_shelx_space_group_comment
;
The symmetry employed for this shelxl refinement is uniquely defined
by the following loop, which should always be used as a source of
symmetry information in preference to the above space-group names.
They are only intended as comments.
;
_shelxl_version_number 2013-4

loop_
_space_group_symop_operation_xyz
'x, y, z'
'-x+1/2, -y, z+1/2'
'-x, y+1/2, -z+1/2'
'x+1/2, -y+1/2, -z'
'-x, -y, -z'
'x-1/2, y, -z-1/2'
'x, -y-1/2, z-1/2'
'-x-1/2, y-1/2, z'

loop_
_atom_site_label
_atom_site_type_symbol
_atom_site_fract_x
_atom_site_fract_y
_atom_site_fract_z
_atom_site_U_iso_or_equiv
_atom_site_adp_type
_atom_site_occupancy
_atom_site_site_symmetry_order
_atom_site_calc_flag
_atom_site_refinement_flags_posn
_atom_site_refinement_flags_adp
C1 C 0.3520(3) 0.2553(4) 0.46181(11) 0.0215(6) Uani 1 1 d . .
C2 C 0.4205(3) 0.3637(4) 0.42560(12) 0.0262(7) Uani 1 1 d . .
H2 H 0.3702 0.4725 0.4248 0.031 Uiso 1 1 calc R U
C3 C 0.5754(3) 0.3996(4) 0.43573(12) 0.0251(7) Uani 1 1 d . .
C4 C 0.4020(4) 0.2791(5) 0.38004(13) 0.0393(9) Uani 1 1 d . .
H4A H 0.4542 0.1730 0.3797 0.047 Uiso 1 1 calc R U
H4B H 0.3022 0.2535 0.3753 0.047 Uiso 1 1 calc R U
C5 C 0.4547(5) 0.3914(6) 0.34236(14) 0.0445(10) Uani 1 1 d . .
C6 C 0.5939(5) 0.3847(8) 0.32830(16) 0.0622(14) Uani 1 1 d . .
H6 H 0.6555 0.3061 0.3411 0.075 Uiso 1 1 calc R U
C7 C 0.6440(7) 0.4933(9) 0.29533(18) 0.083(2) Uani 1 1 d . .
H7 H 0.7384 0.4865 0.2861 0.099 Uiso 1 1 calc R U
C8 C 0.5550(8) 0.6107(9) 0.2762(2) 0.087(2) Uani 1 1 d . .
H8 H 0.5887 0.6840 0.2542 0.104 Uiso 1 1 calc R U
C9 C 0.4153(8) 0.6188(8) 0.28988(19) 0.0765(17) Uani 1 1 d . .
H9 H 0.3541 0.6985 0.2773 0.092 Uiso 1 1 calc R U
C10 C 0.3658(6) 0.5079(6) 0.32241(15) 0.0558(12) Uani 1 1 d . .
H10 H 0.2707 0.5123 0.3309 0.067 Uiso 1 1 calc R U
Cd1 Cd 0.66024(2) 0.02948(3) 0.46495(2) 0.02508(7) Uani 1 1 d . .
O1 O 0.2255(2) 0.2855(3) 0.47189(9) 0.0319(6) Uani 1 1 d . .
O2 O 0.4244(2) 0.1368(3) 0.47939(8) 0.0256(5) Uani 1 1 d . .
O3 O 0.6073(3) 0.5470(3) 0.44820(10) 0.0375(6) Uani 1 1 d . .
O4 O 0.6681(2) 0.2869(3) 0.43152(9) 0.0312(6) Uani 1 1 d . .
O1W O 0.5167(3) -0.1323(3) 0.41845(10) 0.0348(6) Uani 1 1 d D .
H1W H 0.431(4) -0.153(8) 0.4326(19) 0.12(3) Uiso 1 1 d D .
H2W H 0.558(5) -0.237(4) 0.4188(16) 0.066(16) Uiso 1 1 d D .

loop_
_atom_site_aniso_label
_atom_site_aniso_U_11
_atom_site_aniso_U_22
_atom_site_aniso_U_33
_atom_site_aniso_U_23
_atom_site_aniso_U_13
_atom_site_aniso_U_12
C1 0.0179(13) 0.0163(13) 0.0304(17) -0.0019(13) -0.0040(13) -0.0021(11)
C2 0.0182(14) 0.0222(16) 0.038(2) 0.0056(14) -0.0069(13) -0.0030(12)
C3 0.0193(15) 0.0241(16) 0.0320(18) 0.0098(14) -0.0023(13) -0.0042(13)
C4 0.036(2) 0.039(2) 0.042(2) 0.0001(18) -0.0060(17) -0.0066(18)
C5 0.047(2) 0.055(3) 0.032(2) 0.0000(19) -0.0042(18) -0.007(2)
C6 0.049(3) 0.089(4) 0.049(3) 0.017(3) 0.004(2) -0.001(3)
C7 0.069(4) 0.121(6) 0.059(3) 0.021(4) 0.016(3) -0.016(4)
C8 0.108(5) 0.094(5) 0.059(4) 0.028(3) 0.003(4) -0.028(4)
C9 0.100(5) 0.066(4) 0.063(4) 0.014(3) -0.018(4) 0.002(4)
C10 0.063(3) 0.058(3) 0.047(3) -0.001(2) -0.005(2) 0.004(3)
Cd1 0.01653(10) 0.01899(11) 0.03972(15) 0.00531(11) 0.00244(10) -0.00064(9)
O1 0.0171(11) 0.0349(13) 0.0437(15) -0.0003(12) -0.0001(10) 0.0048(10)
O2 0.0191(10) 0.0176(11) 0.0400(14) 0.0070(10) 0.0034(10) 0.0009(9)
O3 0.0259(12) 0.0236(13) 0.0632(18) -0.0003(12) -0.0087(12) -0.0053(11)
O4 0.0196(11) 0.0248(12) 0.0492(16) 0.0111(11) 0.0028(11) 0.0018(10)
O1W 0.0306(14) 0.0244(13) 0.0494(17) -0.0024(12) -0.0031(12) 0.0020(11)

loop_
_atom_type_symbol
_atom_type_description
_atom_type_scat_dispersion_real
_atom_type_scat_dispersion_imag
_atom_type_scat_source
C C 0.0033 0.0016 'International Tables Vol C Tables 4.2.6.8 and 6.1.1.4'
H H 0.0000 0.0000 'International Tables Vol C Tables 4.2.6.8 and 6.1.1.4'
Cd Cd -0.8075 1.2024 'International Tables Vol C Tables 4.2.6.8 and 6.1.1.4'
O O 0.0106 0.0060 'International Tables Vol C Tables 4.2.6.8 and 6.1.1.4'

loop_
_geom_angle_atom_site_label_1
_geom_angle_atom_site_label_2
_geom_angle_atom_site_label_3
_geom_angle
_geom_angle_site_symmetry_1
_geom_angle_site_symmetry_3
O1 C1 O2 123.4(3) . .
O1 C1 C2 117.8(3) . .
O2 C1 C2 118.7(3) . .
C3 C2 C1 111.7(3) . .
C3 C2 C4 111.7(3) . .
C1 C2 C4 109.9(3) . .
C3 C2 H2 107.8 . .
C1 C2 H2 107.8 . .
C4 C2 H2 107.8 . .
O4 C3 O3 121.4(3) . .
O4 C3 C2 121.1(3) . .
O3 C3 C2 117.5(3) . .
C5 C4 C2 111.7(3) . .
C5 C4 H4A 109.3 . .
C2 C4 H4A 109.3 . .
C5 C4 H4B 109.3 . .
C2 C4 H4B 109.3 . .
H4A C4 H4B 107.9 . .
C6 C5 C10 118.1(5) . .
C6 C5 C4 121.0(4) . .
C10 C5 C4 120.9(4) . .
C5 C6 C7 121.0(5) . .
C5 C6 H6 119.5 . .
C7 C6 H6 119.5 . .
C8 C7 C6 120.3(6) . .
C8 C7 H7 119.8 . .
C6 C7 H7 119.8 . .
C7 C8 C9 119.3(6) . .
C7 C8 H8 120.4 . .
C9 C8 H8 120.4 . .
C8 C9 C10 119.9(6) . .
C8 C9 H9 120.1 . .
C10 C9 H9 120.1 . .
C5 C10 C9 121.4(5) . .
C5 C10 H10 119.3 . .
C9 C10 H10 119.3 . .
O3 Cd1 O2 122.80(9) 8_755 5_656
O3 Cd1 O4 79.35(9) 8_755 .
O2 Cd1 O4 148.82(9) 5_656 .
O3 Cd1 O1W 117.80(10) 8_755 .
O2 Cd1 O1W 85.20(10) 5_656 .
O4 Cd1 O1W 104.38(10) . .
O3 Cd1 O2 155.87(8) 8_755 .
O2 Cd1 O2 75.44(9) 5_656 .
O4 Cd1 O2 78.11(8) . .
O1W Cd1 O2 76.43(9) . .
O3 Cd1 O1 83.79(9) 8_755 4_556
O2 Cd1 O1 82.45(8) 5_656 4_556
O4 Cd1 O1 78.35(9) . 4_556
O1W Cd1 O1 158.41(9) . 4_556
O2 Cd1 O1 83.35(8) . 4_556
C1 O1 Cd1 122.3(2) . 4_456
C1 O2 Cd1 122.8(2) . 5_656
C1 O2 Cd1 132.6(2) . .
Cd1 O2 Cd1 104.56(8) 5_656 .
C3 O3 Cd1 104.0(2) . 8_765
C3 O4 Cd1 124.8(2) . .
Cd1 O1W H1W 109(4) . .
Cd1 O1W H2W 104(3) . .
H1W O1W H2W 102(5) . .

loop_
_geom_bond_atom_site_label_1
_geom_bond_atom_site_label_2
_geom_bond_distance
_geom_bond_site_symmetry_2
C1 O1 1.249(4) .
C1 O2 1.270(4) .
C1 C2 1.521(5) .
C2 C3 1.513(4) .
C2 C4 1.525(5) .
C2 H2 0.9800 .
C3 O4 1.251(4) .
C3 O3 1.256(4) .
C4 C5 1.515(6) .
C4 H4A 0.9700 .
C4 H4B 0.9700 .
C5 C6 1.375(6) .
C5 C10 1.377(6) .
C6 C7 1.387(7) .
C6 H6 0.9300 .
C7 C8 1.372(9) .
C7 H7 0.9300 .
C8 C9 1.377(9) .
C8 H8 0.9300 .
C9 C10 1.387(7) .
C9 H9 0.9300 .
C10 H10 0.9300 .
Cd1 O3 2.246(2) 8_755
Cd1 O2 2.261(2) 5_656
Cd1 O4 2.263(2) .
Cd1 O1W 2.318(3) .
Cd1 O2 2.411(2) .
Cd1 O1 2.461(3) 4_556
O1 Cd1 2.461(3) 4_456
O2 Cd1 2.261(2) 5_656
O3 Cd1 2.245(2) 8_765
O1W H1W 0.93(2) .
O1W H2W 0.915(19) .

loop_
_geom_torsion_atom_site_label_1
_geom_torsion_atom_site_label_2
_geom_torsion_atom_site_label_3
_geom_torsion_atom_site_label_4
_geom_torsion
_geom_torsion_site_symmetry_4
O1 C1 C2 C3 143.3(3) .
O2 C1 C2 C3 -38.4(4) .
O1 C1 C2 C4 -92.2(4) .
O2 C1 C2 C4 86.2(4) .
C1 C2 C3 O4 73.6(4) .
C4 C2 C3 O4 -49.9(4) .
C1 C2 C3 O3 -106.9(4) .
C4 C2 C3 O3 129.6(4) .
C3 C2 C4 C5 -61.5(4) .
C1 C2 C4 C5 173.9(3) .
C2 C4 C5 C6 89.3(5) .
C2 C4 C5 C10 -88.1(5) .
C10 C5 C6 C7 0.7(8) .
C4 C5 C6 C7 -176.8(5) .
C5 C6 C7 C8 0.3(10) .
C6 C7 C8 C9 -0.4(10) .
C7 C8 C9 C10 -0.6(10) .
C6 C5 C10 C9 -1.6(7) .
C4 C5 C10 C9 175.8(5) .
C8 C9 C10 C5 1.6(9) .
O2 C1 O1 Cd1 86.6(4) 4_456
C2 C1 O1 Cd1 -95.1(3) 4_456
O1 C1 O2 Cd1 -3.8(4) 5_656
C2 C1 O2 Cd1 178.0(2) 5_656
O1 C1 O2 Cd1 174.9(2) .
C2 C1 O2 Cd1 -3.3(4) .
O4 C3 O3 Cd1 -5.6(4) 8_765
C2 C3 O3 Cd1 174.9(2) 8_765
O3 C3 O4 Cd1 125.7(3) .
C2 C3 O4 Cd1 -54.8(4) .
